data_4308123
loop_
_publ_author_name
'Anna Company'
'Laura G\'omez'
'Rub\'en Mas-Ballest\'e'
'Ivan V. Korendovych'
'Xavi Ribas'
'Albert Poater'
'Teodor Parella'
'Xavier Fontrodona'
'Jordi Benet-Buchholz'
'Miquel Sol\`a'
'Que, Jr., Lawrence'
'Elena V. Rybak-Akimova'
'Miquel Costas'

_publ_section_title
;
Fast O2 Binding at Dicopper Complexes Containing Schiff-Base Dinucleating
Ligands
;
_journal_name_full 'Inorganic Chemistry'
_journal_page_first 4997
_journal_page_last 5012
_journal_paper_doi 10.1021/ic0701108
_journal_volume 46
_journal_year 2007
_chemical_formula_moiety 'C26 H47 Cu2 N8 O2, 2(C32 H12 B F24)'
_chemical_formula_sum 'C90 H71 B2 Cu2 F48 N8 O2'
_chemical_formula_weight 2357.25
_chemical_name_systematic
; 
 ? 
;
_space_group_IT_number 61
_symmetry_cell_setting orthorhombic
_symmetry_space_group_name_Hall '-P 2ac 2ab'
_symmetry_space_group_name_H-M 'P b c a'
_atom_sites_solution_hydrogens geom
_atom_sites_solution_primary direct
_atom_sites_solution_secondary difmap
_audit_creation_method SHELXL-97
_cell_angle_alpha 90.00
_cell_angle_beta 90.00
_cell_angle_gamma 90.00
_cell_formula_units_Z 8
_cell_length_a 18.108(3)
_cell_length_b 18.952(3)
_cell_length_c 55.483(10)
_cell_measurement_temperature 100(2)
_cell_volume 19041(6)
_computing_cell_refinement 'BRUKER SMART'
_computing_data_collection 'BRUKER SMART'
_computing_data_reduction 'BRUKER Shelxtl'
_computing_structure_refinement 'SHELXL-97 (Sheldrick, 1997)'
_computing_structure_solution 'SHELXS-97 (Sheldrick, 1990)'
_diffrn_ambient_temperature 100(2)
_diffrn_measured_fraction_theta_full 0.997
_diffrn_measured_fraction_theta_max 0.997
_diffrn_radiation_monochromator graphite
_diffrn_radiation_source 'fine-focus sealed tube'
_diffrn_radiation_type MoK\a
_diffrn_radiation_wavelength 0.71073
_diffrn_reflns_av_R_equivalents 0.3397
_diffrn_reflns_av_sigmaI/netI 0.1811
_diffrn_reflns_limit_h_max 23
_diffrn_reflns_limit_h_min -23
_diffrn_reflns_limit_k_max 24
_diffrn_reflns_limit_k_min -24
_diffrn_reflns_limit_l_max 70
_diffrn_reflns_limit_l_min -70
_diffrn_reflns_number 266205
_diffrn_reflns_theta_full 27.06
_diffrn_reflns_theta_max 27.06
_diffrn_reflns_theta_min 1.85
_exptl_absorpt_coefficient_mu 0.594
_exptl_absorpt_correction_type none
_exptl_crystal_colour orange
_exptl_crystal_density_diffrn 1.645
_exptl_crystal_density_method 'not measured'
_exptl_crystal_description needle
_exptl_crystal_F_000 9464
_exptl_crystal_size_max 0.5
_exptl_crystal_size_mid 0.2
_exptl_crystal_size_min 0.01
_refine_diff_density_max 3.156
_refine_diff_density_min -2.210
_refine_diff_density_rms 0.134
_refine_ls_extinction_method none
_refine_ls_goodness_of_fit_ref 1.038
_refine_ls_hydrogen_treatment mixed
_refine_ls_matrix_type full
_refine_ls_number_parameters 1279
_refine_ls_number_reflns 20861
_refine_ls_number_restraints 26
_refine_ls_restrained_S_all 9.212
_refine_ls_R_factor_all 0.2574
_refine_ls_R_factor_gt 0.1199
_refine_ls_shift/su_max 0.602
_refine_ls_shift/su_mean 0.006
_refine_ls_structure_factor_coef Fsqd
_refine_ls_weighting_details 'calc w=1/[\s^2^(Fo^2^)+(0.1621P)^2^+96.7246P] where P=(Fo^2^+2Fc^2^)/3'
_refine_ls_weighting_scheme calc
_refine_ls_wR_factor_gt 0.2909
_refine_ls_wR_factor_ref 0.3706
_reflns_number_gt 8509
_reflns_number_total 20861
_reflns_threshold_expression >2sigma(I)
_cod_data_source_file ic0701108-file005.cif
_cod_data_source_block no2sl3bg
_cod_depositor_comments
;
The following automatic conversions were performed:
'_symmetry_cell_setting' value 'Orthorhombic' changed to 'orthorhombic'
according to '/home/saulius/struct/CIF-dictionaries/cif_core.dic'
dictionary named 'cif_core.dic' version 2.4.1 from 2010-06-29.

Automatic conversion script
Id: cif_fix_enum 1527 2010-12-29 10:47:43Z saulius 
;
_cod_database_code 4308123

loop_
_symmetry_equiv_pos_as_xyz
'x, y, z'
'-x+1/2, -y, z+1/2'
'-x, y+1/2, -z+1/2'
'x+1/2, -y+1/2, -z'
'-x, -y, -z'
'x-1/2, y, -z-1/2'
'x, -y-1/2, z-1/2'
'-x-1/2, y-1/2, z'

loop_
_atom_site_label
_atom_site_type_symbol
_atom_site_fract_x
_atom_site_fract_y
_atom_site_fract_z
_atom_site_U_iso_or_equiv
_atom_site_adp_type
_atom_site_occupancy
_atom_site_symmetry_multiplicity
_atom_site_calc_flag
_atom_site_refinement_flags
_atom_site_disorder_assembly
_atom_site_disorder_group
Cu1 Cu 0.3147(10) 0.5471(10) 0.1651(3) 0.031(5) Uani 1 1 d D . .
O1 O 0.592(8) 0.777(7) 0.148(2) 0.06(4) Uani 1 1 d . . .
N1 N 0.389(7) 0.471(7) 0.169(2) 0.03(3) Uani 1 1 d . . .
C1 C 0.457(10) 0.505(10) 0.177(4) 0.06(6) Uani 1 1 d . . .
H1A H 0.4951 0.4702 0.1789 0.084 Uiso 1 1 calc R . .
H1B H 0.4486 0.5284 0.1921 0.084 Uiso 1 1 calc R . .
H1C H 0.4730 0.5395 0.1652 0.084 Uiso 1 1 calc R . .
Cu2 Cu 0.6764(15) 0.6791(15) 0.0826(4) 0.063(8) Uani 1 1 d D . .
N2 N 0.249(8) 0.541(7) 0.194(2) 0.04(3) Uani 1 1 d . . .
H2D H 0.27(9) 0.57(9) 0.20(3) 0.045 Uiso 1 1 d D . .
O2 O 0.509(7) 0.761(8) 0.175(2) 0.06(4) Uani 1 1 d . . .
C2 C 0.407(10) 0.434(9) 0.145(3) 0.05(5) Uani 1 1 d . . .
H2A H 0.4433 0.3981 0.1486 0.070 Uiso 1 1 calc R . .
H2B H 0.4269 0.4674 0.1342 0.070 Uiso 1 1 calc R . .
H2C H 0.3635 0.4129 0.1390 0.070 Uiso 1 1 calc R . .
N3 N 0.278(8) 0.632(8) 0.150(3) 0.04(4) Uani 1 1 d DU . .
C3 C 0.365(10) 0.416(9) 0.186(3) 0.04(4) Uani 1 1 d . . .
H3A H 0.4083 0.3880 0.1906 0.053 Uiso 1 1 calc R . .
H3B H 0.3302 0.3849 0.1787 0.053 Uiso 1 1 calc R . .
N4 N 0.535(8) 0.750(8) 0.155(3) 0.04(3) Uani 1 1 d . . .
C4 C 0.331(10) 0.443(10) 0.210(3) 0.05(5) Uani 1 1 d . . .
H4A H 0.3625 0.4794 0.2161 0.057 Uiso 1 1 calc R . .
H4B H 0.3299 0.4043 0.2211 0.057 Uiso 1 1 calc R . .
N5 N 0.610(8) 0.598(7) 0.077(3) 0.04(4) Uani 1 1 d . . .
C5 C 0.253(9) 0.472(10) 0.207(3) 0.04(5) Uani 1 1 d . . .
H5A H 0.2233 0.4379 0.1982 0.052 Uiso 1 1 calc R . .
H5B H 0.2319 0.4779 0.2227 0.052 Uiso 1 1 calc R . .
N6 N 0.728(10) 0.694(9) 0.050(3) 0.06(5) Uani 1 1 d . . .
H6C H 0.70(12) 0.72(12) 0.04(4) 0.073 Uiso 1 1 d D . .
C6 C 0.171(9) 0.560(9) 0.189(4) 0.04(5) Uani 1 1 d . . .
H6A H 0.1448 0.5628 0.2039 0.053 Uiso 1 1 calc R . .
H6B H 0.1492 0.5224 0.1793 0.053 Uiso 1 1 calc R . .
N7 N 0.769(9) 0.675(8) 0.105(3) 0.05(4) Uani 1 1 d . . .
C7 C 0.163(9) 0.628(9) 0.176(4) 0.05(5) Uani 1 1 d . . .
H7A H 0.1868 0.6649 0.1849 0.057 Uiso 1 1 calc R . .
H7B H 0.1112 0.6393 0.1745 0.057 Uiso 1 1 calc R . .
C8 C 0.196(9) 0.630(10) 0.150(3) 0.05(5) Uani 1 1 d . . .
H8A H 0.1799 0.5884 0.1411 0.054 Uiso 1 1 calc R . .
H8B H 0.1776 0.6711 0.1415 0.054 Uiso 1 1 calc R . .
N8 N 0.628(14) 0.776(13) 0.087(4) 0.10(7) Uani 1 1 d U . .
C9 C 0.31(2) 0.624(14) 0.129(3) 0.08(19) Uani 1 1 d DU . .
H9A H 0.2908 0.6610 0.1186 0.096 Uiso 1 1 calc R . .
H9B H 0.2942 0.5793 0.1226 0.096 Uiso 1 1 calc R . .
C10 C 0.394(9) 0.628(8) 0.129(3) 0.03(4) Uani 1 1 d . . .
C11 C 0.435(9) 0.599(8) 0.110(3) 0.03(4) Uani 1 1 d . . .
H11A H 0.4124 0.5658 0.1004 0.040 Uiso 1 1 calc R . .
C12 C 0.506(9) 0.618(8) 0.105(3) 0.03(4) Uani 1 1 d . . .
C13 C 0.540(9) 0.668(8) 0.120(3) 0.03(4) Uani 1 1 d . . .
H13A H 0.5884 0.6825 0.1176 0.040 Uiso 1 1 calc R . .
C14 C 0.499(10) 0.697(9) 0.139(3) 0.04(4) Uani 1 1 d . . .
C15 C 0.427(9) 0.677(9) 0.144(3) 0.04(4) Uani 1 1 d . . .
H15A H 0.4012 0.6977 0.1567 0.042 Uiso 1 1 calc R . .
C16 C 0.546(10) 0.584(9) 0.086(3) 0.04(4) Uani 1 1 d . . .
H16A H 0.5211 0.5469 0.0783 0.049 Uiso 1 1 calc R . .
C17 C 0.636(11) 0.551(11) 0.058(4) 0.06(6) Uani 1 1 d . . .
H17A H 0.5967 0.5179 0.0543 0.075 Uiso 1 1 calc R . .
H17B H 0.6774 0.5242 0.0642 0.075 Uiso 1 1 calc R . .
C18 C 0.659(12) 0.589(14) 0.035(4) 0.08(8) Uani 1 1 d . . .
H18A H 0.6627 0.5541 0.0220 0.092 Uiso 1 1 calc R . .
H18B H 0.6209 0.6222 0.0303 0.092 Uiso 1 1 calc R . .
C19 C 0.732(11) 0.628(12) 0.036(4) 0.06(6) Uani 1 1 d . . .
H19A H 0.7687 0.5978 0.0438 0.075 Uiso 1 1 calc R . .
H19B H 0.7492 0.6385 0.0200 0.075 Uiso 1 1 calc R . .
C20 C 0.800(12) 0.731(11) 0.050(4) 0.06(6) Uani 1 1 d . . .
H20A H 0.7910 0.7803 0.0540 0.077 Uiso 1 1 calc R . .
H20B H 0.8220 0.7285 0.0344 0.077 Uiso 1 1 calc R . .
C21 C 0.852(11) 0.701(11) 0.068(4) 0.06(5) Uani 1 1 d . . .
H21A H 0.9005 0.7195 0.0650 0.066 Uiso 1 1 calc R . .
H21B H 0.8534 0.6504 0.0662 0.066 Uiso 1 1 calc R . .
C22 C 0.832(11) 0.717(10) 0.095(3) 0.05(5) Uani 1 1 d . . .
H22A H 0.8749 0.7092 0.1045 0.064 Uiso 1 1 calc R . .
H22B H 0.8193 0.7671 0.0958 0.064 Uiso 1 1 calc R . .
C23 C 0.751(12) 0.706(14) 0.128(4) 0.07(7) Uani 1 1 d . . .
H23A H 0.7931 0.7042 0.1386 0.112 Uiso 1 1 calc R . .
H23B H 0.7109 0.6800 0.1356 0.112 Uiso 1 1 calc R . .
H23C H 0.7357 0.7544 0.1262 0.112 Uiso 1 1 calc R . .
C24 C 0.795(14) 0.604(12) 0.108(4) 0.08(7) Uani 1 1 d . . .
H24A H 0.8377 0.6043 0.1186 0.117 Uiso 1 1 calc R . .
H24B H 0.8086 0.5839 0.0929 0.117 Uiso 1 1 calc R . .
H24C H 0.7571 0.5756 0.1155 0.117 Uiso 1 1 calc R . .
C25 C 0.587(18) 0.825(17) 0.091(6) 0.11(9) Uani 1 1 d U . .
C26 C 0.535(17) 0.873(16) 0.097(5) 0.13(14) Uani 1 1 d . . .
H26A H 0.4897 0.8616 0.0894 0.191 Uiso 1 1 calc R . .
H26B H 0.5514 0.9188 0.0926 0.191 Uiso 1 1 calc R . .
H26C H 0.5280 0.8715 0.1145 0.191 Uiso 1 1 calc R . .
F1A F 0.515(5) 0.481(6) 0.2310(19) 0.06(3) Uani 1 1 d . . .
C1A C 0.694(4) 0.348(5) 0.2336(13) 0.02(3) Uani 1 1 d G . .
C2A C 0.635(5) 0.396(4) 0.2329(13) 0.02(3) Uani 1 1 d G . .
H2AA H 0.6277 0.4235 0.2193 0.026 Uiso 1 1 calc R . .
C3A C 0.588(4) 0.401(4) 0.2525(16) 0.02(3) Uani 1 1 d G . .
C4A C 0.599(5) 0.360(5) 0.2728(14) 0.03(4) Uani 1 1 d G . .
H4AA H 0.5674 0.3634 0.2859 0.039 Uiso 1 1 calc R . .
C5A C 0.658(5) 0.312(5) 0.2735(13) 0.03(4) Uani 1 1 d G . .
C6A C 0.705(4) 0.307(4) 0.2539(15) 0.02(3) Uani 1 1 d G . .
H6AA H 0.7444 0.2751 0.2543 0.028 Uiso 1 1 calc R . .
B1A B 0.751(9) 0.346(8) 0.209(3) 0.02(3) Uani 1 1 d . . .
F2A F 0.537(5) 0.506(5) 0.267(2) 0.05(3) Uani 1 1 d . . .
F3A F 0.462(4) 0.423(5) 0.2594(18) 0.04(2) Uani 1 1 d . . .
F4A F 0.650(8) 0.296(6) 0.3155(19) 0.07(4) Uani 1 1 d . . .
F5A F 0.660(15) 0.207(6) 0.294(2) 0.18(13) Uani 1 1 d . . .
F6A F 0.750(9) 0.275(9) 0.302(3) 0.11(5) Uani 1 1 d . . .
F7A F 0.759(5) 0.600(4) 0.2472(17) 0.04(2) Uani 1 1 d . . .
C7A C 0.526(9) 0.451(9) 0.253(3) 0.03(4) Uani 1 1 d . . .
F8A F 0.871(5) 0.589(4) 0.2574(16) 0.04(2) Uani 1 1 d . . .
C8A C 0.672(11) 0.269(13) 0.295(4) 0.06(6) Uani 1 1 d . . .
F9A F 0.842(5) 0.659(4) 0.2285(17) 0.04(2) Uani 1 1 d . . .
C9A C 0.804(4) 0.419(4) 0.2083(15) 0.02(3) Uani 1 1 d G . .
C10A C 0.792(4) 0.476(4) 0.2233(14) 0.02(3) Uani 1 1 d G . .
H10A H 0.7550 0.4747 0.2349 0.022 Uiso 1 1 calc R . .
C11A C 0.835(5) 0.537(4) 0.2208(15) 0.02(3) Uani 1 1 d G . .
C12A C 0.891(4) 0.539(4) 0.2035(16) 0.02(3) Uani 1 1 d G . .
H12A H 0.9196 0.5793 0.2019 0.028 Uiso 1 1 calc R . .
C13A C 0.903(4) 0.481(5) 0.1886(14) 0.02(3) Uani 1 1 d G . .
C14A C 0.860(5) 0.421(4) 0.1910(14) 0.02(3) Uani 1 1 d G . .
H14A H 0.8677 0.3825 0.1810 0.027 Uiso 1 1 calc R . .
F10A F 1.002(6) 0.540(5) 0.170(2) 0.06(3) Uani 1 1 d . . .
F11A F 1.009(7) 0.431(6) 0.172(3) 0.09(5) Uani 1 1 d . . .
F12A F 0.936(7) 0.475(10) 0.148(2) 0.10(6) Uani 1 1 d . . .
F13A F 0.521(6) 0.201(6) 0.185(2) 0.07(4) Uani 1 1 d . . .
F14A F 0.466(7) 0.263(8) 0.161(5) 0.18(12) Uani 1 1 d . . .
C15A C 0.827(8) 0.596(7) 0.238(3) 0.03(4) Uani 1 1 d . . .
F15A F 0.537(12) 0.189(10) 0.149(3) 0.16(10) Uani 1 1 d . . .
F16A F 0.742(7) 0.442(7) 0.120(2) 0.08(4) Uani 1 1 d . . .
C16A C 0.961(9) 0.483(8) 0.170(3) 0.03(4) Uani 1 1 d . . .
F17A F 0.647(7) 0.402(6) 0.1035(18) 0.06(3) Uani 1 1 d . . .
C17A C 0.696(4) 0.341(4) 0.1847(13) 0.02(3) Uani 1 1 d G . .
C18A C 0.639(5) 0.293(4) 0.1849(13) 0.02(3) Uani 1 1 d G . .
H18C H 0.6320 0.2631 0.1981 0.024 Uiso 1 1 calc R . .
C19A C 0.591(4) 0.288(4) 0.1653(16) 0.02(3) Uani 1 1 d G . .
C20A C 0.601(5) 0.332(5) 0.1455(14) 0.03(4) Uani 1 1 d G . .
H20C H 0.5689 0.3291 0.1324 0.034 Uiso 1 1 calc R . .
C21A C 0.658(5) 0.381(4) 0.1454(13) 0.02(3) Uani 1 1 d G . .
C22A C 0.706(4) 0.386(4) 0.1650(15) 0.02(3) Uani 1 1 d G . .
H22C H 0.7439 0.4182 0.1649 0.024 Uiso 1 1 calc R . .
F18A F 0.639(10) 0.489(6) 0.127(2) 0.10(5) Uani 1 1 d . . .
F19A F 0.958(9) 0.275(6) 0.267(3) 0.10(6) Uani 1 1 d . . .
F20A F 1.023(8) 0.208(14) 0.250(3) 0.16(10) Uani 1 1 d . . .
F21A F 0.942(12) 0.166(8) 0.270(3) 0.15(9) Uani 1 1 d . . .
F22A F 0.776(5) 0.085(5) 0.1764(17) 0.04(2) Uani 1 1 d . . .
F23A F 0.868(6) 0.037(4) 0.1946(18) 0.04(2) Uani 1 1 d . . .
C23A C 0.529(9) 0.237(8) 0.165(3) 0.03(4) Uani 1 1 d . . .
F24A F 0.885(5) 0.106(4) 0.1644(17) 0.04(2) Uani 1 1 d . . .
C24A C 0.670(11) 0.428(9) 0.124(3) 0.05(5) Uani 1 1 d . . .
C25A C 0.808(4) 0.276(4) 0.2114(15) 0.02(3) Uani 1 1 d G . .
C26A C 0.858(5) 0.277(4) 0.2303(14) 0.02(3) Uani 1 1 d G . .
H26D H 0.8623 0.3167 0.2401 0.025 Uiso 1 1 calc R . .
C27A C 0.903(4) 0.219(5) 0.2344(14) 0.03(3) Uani 1 1 d G . .
C28A C 0.897(5) 0.160(4) 0.2196(17) 0.03(3) Uani 1 1 d G . .
H28A H 0.9274 0.1208 0.2224 0.032 Uiso 1 1 calc R . .
C29A C 0.847(5) 0.159(4) 0.2008(15) 0.02(3) Uani 1 1 d G . .
C30A C 0.802(4) 0.217(4) 0.1967(14) 0.02(3) Uani 1 1 d G . .
H30A H 0.7683 0.2170 0.1840 0.023 Uiso 1 1 calc R . .
C31A C 0.952(10) 0.217(9) 0.256(3) 0.05(5) Uani 1 1 d . . .
C32A C 0.844(9) 0.097(7) 0.184(3) 0.03(4) Uani 1 1 d . . .
C1B C 0.313(5) 0.559(4) 0.0439(17) 0.02(3) Uani 1 1 d G . .
C2B C 0.305(5) 0.616(5) 0.0593(15) 0.03(3) Uani 1 1 d G . .
H2BA H 0.2695 0.6146 0.0715 0.034 Uiso 1 1 calc R . .
C3B C 0.349(6) 0.675(4) 0.0566(17) 0.03(4) Uani 1 1 d G . .
C4B C 0.402(5) 0.678(4) 0.0384(19) 0.04(4) Uani 1 1 d G . .
H4BA H 0.4313 0.7174 0.0365 0.043 Uiso 1 1 calc R . .
C5B C 0.410(5) 0.621(5) 0.0229(16) 0.03(4) Uani 1 1 d G . .
C6B C 0.366(5) 0.561(4) 0.0256(16) 0.03(4) Uani 1 1 d G . .
H6BA H 0.3711 0.5230 0.0153 0.034 Uiso 1 1 calc R . .
F1B F 0.291(11) 0.730(7) 0.089(3) 0.14(8) Uani 1 1 d . . .
B1B B 0.257(10) 0.487(9) 0.045(3) 0.03(4) Uani 1 1 d . . .
F2B F 0.333(7) 0.796(5) 0.061(2) 0.07(4) Uani 1 1 d . . .
F3B F 0.403(9) 0.749(6) 0.086(2) 0.10(5) Uani 1 1 d . . .
F4B F 0.504(10) 0.571(7) 0.000(4) 0.13(7) Uani 1 1 d . . .
F5B F 0.509(8) 0.678(6) 0.003(3) 0.10(5) Uani 1 1 d . . .
F6B F 0.429(8) 0.631(17) -0.018(3) 0.20(14) Uani 1 1 d . . .
F7B F 0.008(10) 0.600(10) 0.110(3) 0.14(8) Uani 1 1 d . . .
C7B C 0.343(11) 0.737(9) 0.073(4) 0.05(5) Uani 1 1 d . . .
C8B C 0.460(10) 0.624(10) 0.002(4) 0.05(5) Uani 1 1 d . . .
F8B F 0.040(9) 0.639(8) 0.078(4) 0.18(12) Uani 1 1 d . . .
C9B C 0.204(5) 0.488(5) 0.0696(13) 0.02(3) Uani 1 1 d G . .
C10B C 0.145(5) 0.535(4) 0.0700(14) 0.03(3) Uani 1 1 d G . .
H10B H 0.1374 0.5662 0.0572 0.031 Uiso 1 1 calc R . .
C11B C 0.097(4) 0.537(5) 0.0896(17) 0.03(3) Uani 1 1 d G . .
C12B C 0.108(5) 0.491(5) 0.1088(14) 0.03(4) Uani 1 1 d G . .
H12B H 0.0763 0.4914 0.1220 0.038 Uiso 1 1 calc R . .
C13B C 0.167(5) 0.444(4) 0.1084(13) 0.03(4) Uani 1 1 d G . .
C14B C 0.215(4) 0.442(4) 0.0888(16) 0.03(3) Uani 1 1 d G . .
H14B H 0.2542 0.4109 0.0885 0.031 Uiso 1 1 calc R . .
F9B F -0.026(8) 0.555(9) 0.081(4) 0.14(8) Uani 1 1 d . . .
F10B F 0.226(6) 0.344(5) 0.1250(17) 0.05(3) Uani 1 1 d . . .
F11B F 0.117(6) 0.363(7) 0.136(2) 0.08(4) Uani 1 1 d . . .
F12B F 0.204(8) 0.428(6) 0.1488(19) 0.07(4) Uani 1 1 d . . .
F13B F 0.249(9) 0.590(9) -0.043(3) 0.12(6) Uani 1 1 d . . .
F14B F 0.169(9) 0.539(6) -0.0612(19) 0.09(5) Uani 1 1 d . . .
C15B C 0.034(10) 0.585(9) 0.090(3) 0.04(4) Uani 1 1 d . . .
F15B F 0.145(12) 0.627(7) -0.040(2) 0.14(9) Uani 1 1 d . . .
F16B F -0.022(6) 0.398(6) -0.012(3) 0.08(4) Uani 1 1 d . . .
C16B C 0.179(9) 0.396(9) 0.129(3) 0.04(4) Uani 1 1 d . . .
F17B F 0.014(7) 0.360(8) 0.022(3) 0.09(5) Uani 1 1 d . . .
C17B C 0.201(4) 0.486(5) 0.0206(13) 0.02(3) Uani 1 1 d G . .
C18B C 0.212(4) 0.529(4) 0.0007(16) 0.02(3) Uani 1 1 d G . .
H18D H 0.2502 0.5616 0.0007 0.026 Uiso 1 1 calc R . .
C19B C 0.165(6) 0.524(5) -0.0191(14) 0.03(4) Uani 1 1 d G . .
C20B C 0.108(5) 0.475(5) -0.0191(15) 0.03(4) Uani 1 1 d G . .
H20D H 0.0769 0.4716 -0.0324 0.042 Uiso 1 1 calc R . .
C21B C 0.097(4) 0.432(5) 0.0007(18) 0.03(4) Uani 1 1 d G . .
C22B C 0.143(5) 0.437(4) 0.0206(14) 0.03(3) Uani 1 1 d G . .
H22D H 0.1360 0.4079 0.0339 0.031 Uiso 1 1 calc R . .
F18B F 0.059(7) 0.319(6) -0.010(3) 0.10(5) Uani 1 1 d . . .
F19B F 0.481(7) 0.409(7) 0.095(2) 0.08(4) Uani 1 1 d . . .
F20B F 0.544(7) 0.363(12) 0.068(2) 0.13(7) Uani 1 1 d . . .
F21B F 0.489(10) 0.300(7) 0.092(3) 0.13(8) Uani 1 1 d . . .
F22B F 0.345(5) 0.173(4) 0.0290(18) 0.04(2) Uani 1 1 d . . .
F23B F 0.257(5) 0.229(4) 0.0112(18) 0.04(2) Uani 1 1 d . . .
C23B C 0.176(10) 0.570(8) -0.041(3) 0.04(4) Uani 1 1 d . . .
F24B F 0.367(6) 0.236(5) -0.0026(17) 0.05(3) Uani 1 1 d . . .
C24B C 0.037(10) 0.378(10) 0.000(4) 0.05(5) Uani 1 1 d . . .
C25B C 0.313(4) 0.416(4) 0.0451(16) 0.02(3) Uani 1 1 d G . .
C26B C 0.373(5) 0.416(4) 0.0607(16) 0.03(3) Uani 1 1 d G . .
H26E H 0.3828 0.4560 0.0699 0.033 Uiso 1 1 calc R . .
C27B C 0.417(4) 0.357(5) 0.0626(16) 0.03(3) Uani 1 1 d G . .
C28B C 0.402(5) 0.297(4) 0.0488(17) 0.03(4) Uani 1 1 d G . .
H28B H 0.4321 0.2576 0.0501 0.035 Uiso 1 1 calc R . .
C29B C 0.342(5) 0.297(4) 0.0332(15) 0.02(3) Uani 1 1 d G . .
C30B C 0.297(4) 0.356(4) 0.0313(15) 0.02(3) Uani 1 1 d G . .
H30B H 0.2572 0.3562 0.0209 0.027 Uiso 1 1 calc R . .
C31B C 0.480(10) 0.356(9) 0.079(3) 0.04(5) Uani 1 1 d . . .
C32B C 0.328(8) 0.235(8) 0.018(3) 0.03(4) Uani 1 1 d . . .

loop_
_atom_site_aniso_label
_atom_site_aniso_U_11
_atom_site_aniso_U_22
_atom_site_aniso_U_33
_atom_site_aniso_U_23
_atom_site_aniso_U_13
_atom_site_aniso_U_12
Cu1 0.027(10) 0.034(11) 0.031(11) 0.000(9) 0.000(9) 0.001(9)
O1 0.06(9) 0.05(8) 0.05(9) -0.01(7) 0.00(7) -0.02(7)
N1 0.03(7) 0.04(8) 0.04(8) 0.01(6) 0.00(6) 0.00(6)
C1 0.04(11) 0.05(13) 0.08(15) 0.02(11) -0.01(10) 0.00(9)
Cu2 0.067(18) 0.081(19) 0.042(15) -0.020(13) 0.016(13) -0.017(15)
N2 0.04(9) 0.04(8) 0.03(8) -0.01(7) 0.00(7) 0.00(7)
O2 0.05(8) 0.08(10) 0.05(9) -0.03(8) 0.00(7) -0.01(7)
C2 0.05(11) 0.05(11) 0.05(12) 0.01(9) 0.00(9) 0.01(9)
N3 0.04(4) 0.04(4) 0.04(4) 0.000(17) 0.000(17) 0.000(17)
C3 0.04(11) 0.04(10) 0.05(12) 0.01(9) -0.01(9) 0.00(9)
N4 0.04(8) 0.04(9) 0.04(9) -0.01(7) 0.00(7) 0.00(7)
C4 0.05(12) 0.06(13) 0.03(10) 0.01(9) 0.00(8) -0.01(9)
N5 0.04(9) 0.04(9) 0.04(9) -0.01(7) -0.01(7) 0.01(7)
C5 0.04(10) 0.06(12) 0.03(10) 0.00(9) 0.01(8) -0.01(9)
N6 0.07(13) 0.05(12) 0.06(12) 0.00(9) 0.01(9) 0.04(9)
C6 0.03(10) 0.04(11) 0.06(13) -0.02(9) 0.00(9) 0.00(8)
N7 0.06(11) 0.05(10) 0.04(9) -0.02(7) 0.01(8) -0.02(8)
C7 0.02(9) 0.03(10) 0.09(16) -0.02(10) 0.00(9) 0.00(7)
C8 0.04(10) 0.04(10) 0.06(13) -0.01(9) -0.01(9) 0.01(8)
N8 0.10(7) 0.10(7) 0.10(7) 0.001(18) 0.001(18) 0.001(18)
C9 0.08(19) 0.08(19) 0.08(19) 0.000(18) 0.000(18) 0.000(18)
C10 0.03(9) 0.03(9) 0.04(10) 0.01(7) -0.01(8) 0.00(7)
C11 0.04(10) 0.03(9) 0.03(10) 0.01(7) -0.01(8) 0.00(7)
C12 0.03(9) 0.03(8) 0.03(9) 0.00(7) 0.00(7) 0.00(7)
C13 0.04(9) 0.03(9) 0.04(10) 0.00(7) 0.00(8) 0.00(7)
C14 0.05(11) 0.03(9) 0.03(9) 0.00(7) -0.01(8) 0.00(8)
C15 0.03(9) 0.04(10) 0.04(10) 0.00(8) 0.00(7) 0.00(8)
C16 0.04(11) 0.03(9) 0.05(12) -0.01(8) -0.01(9) 0.01(8)
C17 0.05(12) 0.06(14) 0.07(15) -0.03(12) 0.01(11) 0.01(11)
C18 0.06(15) 0.1(2) 0.05(14) -0.05(14) -0.01(11) 0.03(14)
C19 0.04(12) 0.10(18) 0.05(13) -0.01(12) 0.01(10) 0.02(12)
C20 0.07(15) 0.06(14) 0.07(15) 0.00(11) 0.03(12) 0.01(11)
C21 0.05(13) 0.05(12) 0.06(13) -0.01(10) 0.02(11) 0.00(10)
C22 0.06(13) 0.04(11) 0.05(12) -0.01(9) 0.03(10) -0.02(9)
C23 0.05(13) 0.1(2) 0.05(13) -0.03(13) 0.01(11) -0.04(14)
C24 0.10(19) 0.07(17) 0.06(16) 0.01(13) 0.00(13) -0.03(14)
C25 0.11(10) 0.11(10) 0.11(10) 0.001(18) 0.001(18) 0.000(18)
C26 0.2(3) 0.1(3) 0.08(18) 0.01(17) 0.05(19) 0.1(2)
F1A 0.04(6) 0.10(9) 0.05(7) 0.03(6) 0.01(5) 0.04(6)
C1A 0.02(7) 0.02(7) 0.03(8) 0.00(6) 0.00(6) 0.00(6)
C2A 0.02(7) 0.02(7) 0.03(8) 0.00(6) 0.00(6) 0.00(6)
C3A 0.02(7) 0.02(8) 0.03(9) 0.00(6) 0.00(6) 0.00(6)
C4A 0.03(9) 0.04(10) 0.03(9) 0.00(7) 0.01(7) 0.00(7)
C5A 0.03(8) 0.03(8) 0.03(9) 0.01(7) 0.00(7) 0.00(7)
C6A 0.03(8) 0.02(7) 0.02(8) 0.00(6) 0.00(6) 0.00(6)
B1A 0.02(8) 0.02(8) 0.02(8) 0.01(6) 0.00(7) 0.00(6)
F2A 0.03(5) 0.04(6) 0.09(8) -0.02(5) -0.01(5) 0.00(4)
F3A 0.02(4) 0.03(5) 0.07(7) 0.00(5) 0.02(4) 0.00(4)
F4A 0.13(11) 0.07(8) 0.03(6) 0.01(6) -0.01(7) -0.01(8)
F5A 0.5(4) 0.01(6) 0.04(7) 0.01(5) -0.08(14) -0.02(11)
F6A 0.10(11) 0.13(13) 0.09(10) 0.05(10) -0.01(9) 0.02(10)
F7A 0.03(5) 0.03(5) 0.06(6) -0.01(4) 0.01(5) 0.00(4)
C7A 0.04(10) 0.04(10) 0.02(9) 0.00(8) 0.00(7) 0.00(8)
F8A 0.06(6) 0.03(5) 0.04(6) -0.01(4) -0.02(5) 0.00(5)
C8A 0.04(12) 0.10(18) 0.04(13) 0.02(12) 0.02(9) 0.04(11)
F9A 0.04(6) 0.02(5) 0.05(6) 0.00(4) -0.01(5) 0.00(4)
C9A 0.02(7) 0.02(7) 0.02(8) 0.01(6) -0.01(6) 0.00(6)
C10A 0.01(7) 0.02(7) 0.02(8) 0.00(6) 0.00(6) 0.00(5)
C11A 0.02(8) 0.02(7) 0.02(8) 0.00(6) -0.01(6) 0.00(6)
C12A 0.02(7) 0.02(7) 0.03(9) 0.01(6) -0.01(6) -0.01(6)
C13A 0.02(8) 0.02(8) 0.03(8) 0.00(6) 0.00(6) 0.00(6)
C14A 0.01(7) 0.03(8) 0.02(8) 0.00(6) 0.00(6) 0.00(6)
F10A 0.05(7) 0.05(6) 0.08(8) 0.00(6) 0.03(6) -0.02(5)
F11A 0.09(9) 0.05(7) 0.13(12) 0.03(7) 0.09(9) 0.03(7)
F12A 0.07(8) 0.21(17) 0.03(7) -0.01(8) 0.02(6) -0.06(10)
F13A 0.07(8) 0.08(8) 0.05(7) 0.02(6) -0.02(6) -0.05(7)
F14A 0.04(8) 0.08(10) 0.4(3) 0.13(16) -0.09(14) -0.04(8)
C15A 0.03(9) 0.02(8) 0.04(9) 0.00(7) 0.00(7) 0.00(6)
F15A 0.2(2) 0.15(16) 0.10(13) -0.09(12) 0.09(13) -0.15(16)
F16A 0.06(7) 0.11(11) 0.07(8) 0.05(8) -0.01(6) -0.04(7)
C16A 0.03(9) 0.04(9) 0.03(9) 0.00(7) 0.01(7) -0.02(8)
F17A 0.09(9) 0.07(8) 0.03(6) 0.02(5) -0.02(6) -0.03(7)
C17A 0.02(7) 0.02(7) 0.03(8) 0.00(6) 0.00(6) 0.01(6)
C18A 0.02(7) 0.02(7) 0.03(8) 0.00(6) 0.00(6) 0.00(6)
C19A 0.02(7) 0.02(8) 0.03(8) 0.00(6) 0.00(6) 0.00(6)
C20A 0.03(9) 0.02(8) 0.03(9) 0.00(6) -0.02(7) 0.00(7)
C21A 0.03(8) 0.02(8) 0.02(8) 0.00(6) 0.00(6) -0.01(6)
C22A 0.02(7) 0.02(7) 0.02(8) 0.00(6) 0.00(6) 0.00(5)
F18A 0.20(16) 0.04(7) 0.05(8) 0.02(6) 0.03(9) 0.05(9)
F19A 0.15(14) 0.04(7) 0.11(11) 0.00(7) -0.10(10) 0.01(8)
F20A 0.06(10) 0.3(3) 0.11(14) -0.03(17) -0.05(9) 0.07(14)
F21A 0.2(2) 0.09(10) 0.11(12) 0.07(9) -0.13(14) -0.10(12)
F22A 0.04(6) 0.03(5) 0.05(6) -0.01(4) 0.00(5) 0.00(4)
F23A 0.06(7) 0.02(5) 0.05(6) 0.00(4) 0.00(5) 0.01(4)
C23A 0.03(9) 0.03(9) 0.03(9) 0.00(8) -0.01(8) -0.01(7)
F24A 0.05(6) 0.03(5) 0.04(6) 0.00(4) 0.02(5) 0.00(4)
C24A 0.07(14) 0.03(10) 0.04(11) 0.01(8) -0.03(10) -0.02(9)
C25A 0.02(7) 0.02(7) 0.02(8) 0.00(6) 0.00(6) 0.00(6)
C26A 0.02(7) 0.02(8) 0.02(8) 0.01(6) 0.00(6) 0.00(6)
C27A 0.02(8) 0.03(9) 0.03(9) 0.01(7) 0.00(6) 0.00(6)
C28A 0.02(8) 0.02(8) 0.04(9) 0.00(7) 0.01(7) 0.00(6)
C29A 0.02(8) 0.02(8) 0.03(9) 0.00(6) 0.00(7) 0.00(6)
C30A 0.02(7) 0.02(7) 0.02(8) 0.00(6) 0.00(6) 0.00(5)
C31A 0.04(11) 0.04(10) 0.06(13) 0.01(9) -0.03(9) 0.01(8)
C32A 0.03(9) 0.02(8) 0.04(10) 0.01(7) 0.01(8) 0.00(6)
C1B 0.03(8) 0.02(8) 0.02(8) 0.01(6) 0.00(7) 0.01(6)
C2B 0.03(9) 0.02(8) 0.03(9) 0.00(6) -0.01(7) 0.00(6)
C3B 0.04(9) 0.03(9) 0.04(10) 0.00(7) -0.01(8) -0.01(7)
C4B 0.03(9) 0.02(8) 0.06(12) 0.01(8) -0.01(8) -0.01(7)
C5B 0.01(8) 0.03(9) 0.05(11) 0.01(8) 0.00(7) 0.00(6)
C6B 0.02(8) 0.02(8) 0.04(10) 0.00(7) 0.00(7) 0.00(6)
F1B 0.19(18) 0.06(9) 0.16(16) -0.08(10) 0.10(14) -0.06(10)
B1B 0.03(10) 0.02(8) 0.03(10) 0.00(7) 0.00(8) -0.01(7)
F2B 0.11(10) 0.02(6) 0.07(8) -0.01(5) -0.04(7) 0.02(6)
F3B 0.16(14) 0.04(7) 0.09(10) -0.02(7) -0.08(10) 0.03(8)
F4B 0.14(14) 0.05(8) 0.19(18) 0.01(10) 0.12(14) 0.03(9)
F5B 0.08(9) 0.05(8) 0.15(14) 0.01(8) 0.06(9) -0.03(7)
F6B 0.06(10) 0.5(4) 0.04(9) 0.06(15) 0.01(8) -0.03(17)
F7B 0.16(15) 0.20(19) 0.06(9) 0.00(11) 0.03(10) 0.15(15)
C7B 0.06(12) 0.02(9) 0.06(13) -0.01(8) -0.01(11) -0.01(8)
C8B 0.03(10) 0.04(12) 0.08(16) 0.01(10) 0.02(10) -0.01(9)
F8B 0.12(13) 0.09(11) 0.3(3) 0.14(15) 0.16(17) 0.09(10)
C9B 0.03(8) 0.01(7) 0.03(9) 0.00(6) 0.00(6) 0.00(6)
C10B 0.03(9) 0.02(8) 0.03(8) 0.00(6) 0.00(7) 0.00(6)
C11B 0.03(8) 0.02(8) 0.03(8) 0.00(6) 0.00(7) 0.00(6)
C12B 0.04(10) 0.03(9) 0.03(9) -0.01(7) 0.01(7) 0.00(7)
C13B 0.04(9) 0.03(8) 0.02(8) -0.01(6) 0.00(7) -0.01(7)
C14B 0.03(8) 0.03(8) 0.02(8) 0.00(6) 0.00(6) 0.00(6)
F9B 0.06(9) 0.11(13) 0.2(2) -0.04(13) -0.06(12) 0.04(9)
F10B 0.07(8) 0.04(6) 0.03(6) 0.01(5) 0.01(5) 0.02(5)
F11B 0.06(8) 0.10(10) 0.08(9) 0.06(8) 0.00(7) -0.01(7)
F12B 0.13(11) 0.04(6) 0.04(6) -0.01(5) -0.03(7) 0.01(7)
F13B 0.13(14) 0.14(14) 0.08(11) 0.07(10) -0.03(10) -0.06(12)
F14B 0.20(16) 0.05(7) 0.03(6) 0.00(5) 0.01(8) -0.02(8)
C15B 0.04(10) 0.04(10) 0.05(12) 0.00(9) 0.01(9) 0.00(8)
F15B 0.3(2) 0.07(10) 0.07(9) 0.05(8) 0.08(12) 0.11(13)
F16B 0.04(7) 0.08(8) 0.11(11) 0.01(8) -0.04(7) -0.02(6)
C16B 0.03(9) 0.05(11) 0.03(10) 0.01(8) 0.00(8) 0.00(8)
F17B 0.07(9) 0.13(12) 0.08(10) 0.01(9) 0.00(7) -0.07(9)
C17B 0.02(8) 0.01(7) 0.03(8) 0.00(6) 0.01(6) 0.00(6)
C18B 0.02(8) 0.01(7) 0.03(8) 0.00(6) 0.00(6) 0.00(6)
C19B 0.04(10) 0.02(8) 0.03(10) 0.00(7) 0.00(8) 0.00(7)
C20B 0.04(10) 0.04(9) 0.03(9) -0.01(7) -0.01(7) 0.01(7)
C21B 0.03(9) 0.03(8) 0.04(10) 0.00(7) 0.00(8) 0.00(7)
C22B 0.02(8) 0.02(8) 0.04(9) 0.00(6) 0.00(7) 0.01(6)
F18B 0.07(9) 0.04(7) 0.19(16) -0.04(9) 0.03(10) -0.02(6)
F19B 0.07(8) 0.09(9) 0.07(8) -0.04(7) -0.04(7) 0.03(7)
F20B 0.03(7) 0.3(2) 0.06(9) -0.04(12) -0.02(7) 0.00(10)
F21B 0.15(16) 0.07(9) 0.18(17) 0.03(10) -0.13(14) -0.02(10)
F22B 0.06(6) 0.02(5) 0.06(6) 0.00(4) -0.01(5) 0.00(4)
F23B 0.03(5) 0.03(5) 0.07(7) -0.01(4) -0.01(5) 0.00(4)
C23B 0.05(12) 0.02(8) 0.03(10) 0.00(7) -0.01(8) -0.01(8)
F24B 0.06(6) 0.04(6) 0.04(6) -0.01(4) 0.02(5) 0.00(5)
C24B 0.03(11) 0.04(12) 0.07(14) 0.00(10) -0.01(10) -0.01(9)
C25B 0.02(7) 0.02(7) 0.02(8) 0.00(6) 0.00(6) 0.00(6)
C26B 0.03(8) 0.03(8) 0.03(9) 0.00(7) 0.00(7) 0.00(7)
C27B 0.03(8) 0.03(8) 0.03(9) 0.00(6) -0.01(7) 0.00(7)
C28B 0.03(9) 0.02(8) 0.04(9) 0.00(7) -0.01(7) 0.01(7)
C29B 0.02(8) 0.02(7) 0.02(8) 0.01(6) 0.00(6) -0.01(6)
C30B 0.02(8) 0.02(8) 0.03(8) 0.01(6) 0.00(6) 0.00(6)
C31B 0.04(11) 0.04(10) 0.05(12) -0.01(9) -0.02(9) 0.02(8)
C32B 0.03(9) 0.03(9) 0.04(10) 0.00(7) 0.00(7) 0.01(7)

loop_
_atom_type_symbol
_atom_type_description
_atom_type_scat_dispersion_real
_atom_type_scat_dispersion_imag
_atom_type_scat_source
C C 0.0033 0.0016 'International Tables Vol C Tables 4.2.6.8 and 6.1.1.4'
H H 0.0000 0.0000 'International Tables Vol C Tables 4.2.6.8 and 6.1.1.4'
N N 0.0061 0.0033 'International Tables Vol C Tables 4.2.6.8 and 6.1.1.4'
O O 0.0106 0.0060 'International Tables Vol C Tables 4.2.6.8 and 6.1.1.4'
F F 0.0171 0.0103 'International Tables Vol C Tables 4.2.6.8 and 6.1.1.4'
B B 0.0013 0.0007 'International Tables Vol C Tables 4.2.6.8 and 6.1.1.4'
Cu Cu 0.3201 1.2651 'International Tables Vol C Tables 4.2.6.8 and 6.1.1.4'

loop_
_geom_angle_atom_site_label_1
_geom_angle_atom_site_label_2
_geom_angle_atom_site_label_3
_geom_angle
_geom_angle_site_symmetry_1
_geom_angle_site_symmetry_3
_geom_angle_publ_flag
N3 Cu1 N1 152(6) . . ?
N3 Cu1 N2 100(6) . . ?
N1 Cu1 N2 107(6) . . ?
N3 Cu1 C9 31.7(9) . . ?
N1 Cu1 C9 122(6) . . ?
N2 Cu1 C9 131(7) . . ?
C1 N1 C3 110(10) . . ?
C1 N1 C2 106(10) . . ?
C3 N1 C2 107(10) . . ?
C1 N1 Cu1 107(10) . . ?
C3 N1 Cu1 112(10) . . ?
C2 N1 Cu1 114(10) . . ?
N5 Cu2 N8 117(8) . . ?
N5 Cu2 N6 104(7) . . ?
N8 Cu2 N6 100(8) . . ?
N5 Cu2 N7 124(6) . . ?
N8 Cu2 N7 108(8) . . ?
N6 Cu2 N7 100(7) . . ?
C6 N2 C5 110(10) . . ?
C6 N2 Cu1 114(10) . . ?
C5 N2 Cu1 114(10) . . ?
C9 N3 C8 114(10) . . ?
C9 N3 Cu1 98(7) . . ?
C8 N3 Cu1 109(10) . . ?
N1 C3 C4 116(10) . . ?
O1 N4 O2 123(10) . . ?
O1 N4 C14 119(10) . . ?
O2 N4 C14 118(10) . . ?
C3 C4 C5 115(10) . . ?
C16 N5 C17 115(10) . . ?
C16 N5 Cu2 132(10) . . ?
C17 N5 Cu2 113(10) . . ?
N2 C5 C4 114(10) . . ?
C19 N6 C20 112(10) . . ?
C19 N6 Cu2 111(10) . . ?
C20 N6 Cu2 116(10) . . ?
N2 C6 C7 113(10) . . ?
C24 N7 C23 109(10) . . ?
C24 N7 C22 107(10) . . ?
C23 N7 C22 107(10) . . ?
C24 N7 Cu2 112(10) . . ?
C23 N7 Cu2 110(10) . . ?
C22 N7 Cu2 112(10) . . ?
C6 C7 C8 116(10) . . ?
N3 C8 C7 111(10) . . ?
C25 N8 Cu2 166(10) . . ?
N3 C9 C10 115(10) . . ?
N3 C9 Cu1 50(7) . . ?
C10 C9 Cu1 89(10) . . ?
C15 C10 C11 119(10) . . ?
C15 C10 C9 117(10) . . ?
C11 C10 C9 121(10) . . ?
C12 C11 C10 123(10) . . ?
C11 C12 C13 118(10) . . ?
C11 C12 C16 119(10) . . ?
C13 C12 C16 122(10) . . ?
C14 C13 C12 118(10) . . ?
C13 C14 C15 123(10) . . ?
C13 C14 N4 118(10) . . ?
C15 C14 N4 119(10) . . ?
C10 C15 C14 118(10) . . ?
N5 C16 C12 129(10) . . ?
N5 C17 C18 115(10) . . ?
C19 C18 C17 115(10) . . ?
N6 C19 C18 114(10) . . ?
N6 C20 C21 113(10) . . ?
C20 C21 C22 114(10) . . ?
N7 C22 C21 116(10) . . ?
N8 C25 C26 173(10) . . ?
C2A C1A C6A 120.0 . . ?
C2A C1A B1A 117(7) . . ?
C6A C1A B1A 123(7) . . ?
C3A C2A C1A 120.0 . . ?
C4A C3A C2A 120.0 . . ?
C4A C3A C7A 119(8) . . ?
C2A C3A C7A 121(8) . . ?
C3A C4A C5A 120.0 . . ?
C4A C5A C6A 120.0 . . ?
C4A C5A C8A 121(9) . . ?
C6A C5A C8A 119(9) . . ?
C5A C6A C1A 120.0 . . ?
C9A B1A C25A 107(10) . . ?
C9A B1A C17A 111(9) . . ?
C25A B1A C17A 112(10) . . ?
C9A B1A C1A 111(10) . . ?
C25A B1A C1A 110(9) . . ?
C17A B1A C1A 106(9) . . ?
F3A C7A F1A 107(10) . . ?
F3A C7A F2A 106(10) . . ?
F1A C7A F2A 104(10) . . ?
F3A C7A C3A 114(10) . . ?
F1A C7A C3A 113(10) . . ?
F2A C7A C3A 113(10) . . ?
F5A C8A F4A 113(10) . . ?
F5A C8A F6A 106(10) . . ?
F4A C8A F6A 94(10) . . ?
F5A C8A C5A 116(10) . . ?
F4A C8A C5A 116(10) . . ?
F6A C8A C5A 109(10) . . ?
C10A C9A C14A 120.00(5) . . ?
C10A C9A B1A 122(7) . . ?
C14A C9A B1A 117(7) . . ?
C11A C10A C9A 120.0 . . ?
C10A C11A C12A 120.0 . . ?
C10A C11A C15A 120(8) . . ?
C12A C11A C15A 120(8) . . ?
C13A C12A C11A 120.0 . . ?
C12A C13A C14A 120.0 . . ?
C12A C13A C16A 121(8) . . ?
C14A C13A C16A 119(8) . . ?
C13A C14A C9A 120.0 . . ?
F7A C15A F9A 107(10) . . ?
F7A C15A F8A 105(10) . . ?
F9A C15A F8A 106(10) . . ?
F7A C15A C11A 113(10) . . ?
F9A C15A C11A 113(10) . . ?
F8A C15A C11A 112(10) . . ?
F12A C16A F11A 104(10) . . ?
F12A C16A F10A 106(10) . . ?
F11A C16A F10A 104(10) . . ?
F12A C16A C13A 114(10) . . ?
F11A C16A C13A 113(10) . . ?
F10A C16A C13A 115(10) . . ?
C18A C17A C22A 120.0 . . ?
C18A C17A B1A 118(7) . . ?
C22A C17A B1A 122(7) . . ?
C17A C18A C19A 120.0 . . ?
C20A C19A C18A 120.0 . . ?
C20A C19A C23A 120(8) . . ?
C18A C19A C23A 120(8) . . ?
C19A C20A C21A 120.0 . . ?
C22A C21A C20A 120.0 . . ?
C22A C21A C24A 119(8) . . ?
C20A C21A C24A 121(8) . . ?
C21A C22A C17A 120.0 . . ?
F14A C23A F13A 107(10) . . ?
F14A C23A F15A 102(10) . . ?
F13A C23A F15A 104(10) . . ?
F14A C23A C19A 115(10) . . ?
F13A C23A C19A 116(10) . . ?
F15A C23A C19A 112(10) . . ?
F18A C24A F17A 108(10) . . ?
F18A C24A F16A 106(10) . . ?
F17A C24A F16A 103(10) . . ?
F18A C24A C21A 112(10) . . ?
F17A C24A C21A 115(10) . . ?
F16A C24A C21A 113(10) . . ?
C26A C25A C30A 120.0 . . ?
C26A C25A B1A 117(7) . . ?
C30A C25A B1A 123(7) . . ?
C25A C26A C27A 120.0 . . ?
C26A C27A C28A 120.0 . . ?
C26A C27A C31A 120(9) . . ?
C28A C27A C31A 120(9) . . ?
C27A C28A C29A 120.0 . . ?
C30A C29A C28A 120.0 . . ?
C30A C29A C32A 120(8) . . ?
C28A C29A C32A 120(8) . . ?
C29A C30A C25A 120.0 . . ?
F21A C31A F19A 112(10) . . ?
F21A C31A F20A 101(10) . . ?
F19A C31A F20A 99(10) . . ?
F21A C31A C27A 115(10) . . ?
F19A C31A C27A 115(10) . . ?
F20A C31A C27A 113(10) . . ?
F22A C32A F23A 107(10) . . ?
F22A C32A F24A 106(10) . . ?
F23A C32A F24A 106(10) . . ?
F22A C32A C29A 113(10) . . ?
F23A C32A C29A 113(10) . . ?
F24A C32A C29A 112(10) . . ?
C2B C1B C6B 120.0 . . ?
C2B C1B B1B 123(8) . . ?
C6B C1B B1B 117(8) . . ?
C1B C2B C3B 120.0 . . ?
C4B C3B C2B 120.0 . . ?
C4B C3B C7B 118(10) . . ?
C2B C3B C7B 122(10) . . ?
C5B C4B C3B 120.0 . . ?
C4B C5B C6B 120.0 . . ?
C4B C5B C8B 121(10) . . ?
C6B C5B C8B 119(10) . . ?
C5B C6B C1B 120.0 . . ?
C25B B1B C9B 111(10) . . ?
C25B B1B C17B 111(10) . . ?
C9B B1B C17B 107(10) . . ?
C25B B1B C1B 107(10) . . ?
C9B B1B C1B 111(10) . . ?
C17B B1B C1B 110(10) . . ?
F1B C7B F3B 105(10) . . ?
F1B C7B F2B 109(10) . . ?
F3B C7B F2B 103(10) . . ?
F1B C7B C3B 113(10) . . ?
F3B C7B C3B 114(10) . . ?
F2B C7B C3B 112(10) . . ?
F6B C8B F4B 107(10) . . ?
F6B C8B F5B 106(10) . . ?
F4B C8B F5B 101(10) . . ?
F6B C8B C5B 114(10) . . ?
F4B C8B C5B 114(10) . . ?
F5B C8B C5B 114(10) . . ?
C10B C9B C14B 120.0 . . ?
C10B C9B B1B 118(8) . . ?
C14B C9B B1B 122(8) . . ?
C11B C10B C9B 120.0 . . ?
C10B C11B C12B 120.0 . . ?
C10B C11B C15B 121(9) . . ?
C12B C11B C15B 119(9) . . ?
C13B C12B C11B 120.0 . . ?
C12B C13B C14B 120.0 . . ?
C12B C13B C16B 119(9) . . ?
C14B C13B C16B 121(9) . . ?
C13B C14B C9B 120.0 . . ?
F8B C15B F7B 111(10) . . ?
F8B C15B F9B 102(10) . . ?
F7B C15B F9B 98(10) . . ?
F8B C15B C11B 115(10) . . ?
F7B C15B C11B 117(10) . . ?
F9B C15B C11B 111(10) . . ?
F10B C16B F12B 105(10) . . ?
F10B C16B F11B 104(10) . . ?
F12B C16B F11B 105(10) . . ?
F10B C16B C13B 114(10) . . ?
F12B C16B C13B 114(10) . . ?
F11B C16B C13B 113(10) . . ?
C18B C17B C22B 120.0 . . ?
C18B C17B B1B 122(8) . . ?
C22B C17B B1B 118(8) . . ?
C19B C18B C17B 120.0 . . ?
C18B C19B C20B 120.0 . . ?
C18B C19B C23B 121(9) . . ?
C20B C19B C23B 119(9) . . ?
C21B C20B C19B 120.0 . . ?
C20B C21B C22B 120.0 . . ?
C20B C21B C24B 120(10) . . ?
C22B C21B C24B 120(10) . . ?
C21B C22B C17B 120.0 . . ?
F15B C23B F14B 113(10) . . ?
F15B C23B F13B 102(10) . . ?
F14B C23B F13B 98(10) . . ?
F15B C23B C19B 115(10) . . ?
F14B C23B C19B 116(10) . . ?
F13B C23B C19B 111(10) . . ?
F17B C24B F16B 107(10) . . ?
F17B C24B F18B 106(10) . . ?
F16B C24B F18B 105(10) . . ?
F17B C24B C21B 113(10) . . ?
F16B C24B C21B 114(10) . . ?
F18B C24B C21B 111(10) . . ?
C26B C25B C30B 120.0 . . ?
C26B C25B B1B 118(8) . . ?
C30B C25B B1B 122(8) . . ?
C25B C26B C27B 120.0 . . ?
C28B C27B C26B 120.0 . . ?
C28B C27B C31B 119(9) . . ?
C26B C27B C31B 121(9) . . ?
C29B C28B C27B 120.00(5) . . ?
C28B C29B C30B 120.0 . . ?
C28B C29B C32B 120(8) . . ?
C30B C29B C32B 120(8) . . ?
C29B C30B C25B 120.0 . . ?
F21B C31B F20B 103(10) . . ?
F21B C31B F19B 105(10) . . ?
F20B C31B F19B 103(10) . . ?
F21B C31B C27B 117(10) . . ?
F20B C31B C27B 113(10) . . ?
F19B C31B C27B 115(10) . . ?
F24B C32B F23B 106(10) . . ?
F24B C32B F22B 106(10) . . ?
F23B C32B F22B 106(10) . . ?
F24B C32B C29B 113(10) . . ?
F23B C32B C29B 113(10) . . ?
F22B C32B C29B 112(10) . . ?

loop_
_geom_bond_atom_site_label_1
_geom_bond_atom_site_label_2
_geom_bond_distance
_geom_bond_site_symmetry_2
_geom_bond_publ_flag
Cu1 N3 1.92(15) . ?
Cu1 N1 1.97(13) . ?
Cu1 N2 1.99(14) . ?
Cu1 C9 2.47(5) . ?
O1 N4 1.21(17) . ?
N1 C1 1.5(2) . ?
N1 C3 1.5(2) . ?
N1 C2 1.5(2) . ?
Cu2 N5 1.97(15) . ?
Cu2 N8 2.1(3) . ?
Cu2 N6 2.06(19) . ?
Cu2 N7 2.08(16) . ?
N2 C6 1.5(2) . ?
N2 C5 1.5(2) . ?
O2 N4 1.24(18) . ?
N3 C9 1.31(3) . ?
N3 C8 1.5(2) . ?
C3 C4 1.5(2) . ?
N4 C14 1.5(2) . ?
C4 C5 1.5(2) . ?
N5 C16 1.3(2) . ?
N5 C17 1.5(2) . ?
N6 C19 1.5(3) . ?
N6 C20 1.5(3) . ?
C6 C7 1.5(3) . ?
N7 C24 1.5(3) . ?
N7 C23 1.5(2) . ?
N7 C22 1.5(2) . ?
C7 C8 1.5(3) . ?
N8 C25 1.2(3) . ?
C9 C10 1.5(4) . ?
C10 C15 1.4(2) . ?
C10 C11 1.4(2) . ?
C11 C12 1.4(2) . ?
C12 C13 1.4(2) . ?
C12 C16 1.5(2) . ?
C13 C14 1.4(2) . ?
C14 C15 1.4(2) . ?
C17 C18 1.5(3) . ?
C18 C19 1.5(3) . ?
C20 C21 1.5(3) . ?
C21 C22 1.5(3) . ?
C25 C26 1.3(4) . ?
F1A C7A 1.34(18) . ?
C1A C2A 1.3900 . ?
C1A C6A 1.3900 . ?
C1A B1A 1.70(17) . ?
C2A C3A 1.3900 . ?
C3A C4A 1.3900 . ?
C3A C7A 1.47(17) . ?
C4A C5A 1.3900 . ?
C5A C6A 1.3900 . ?
C5A C8A 1.5(2) . ?
B1A C9A 1.68(17) . ?
B1A C25A 1.68(16) . ?
B1A C17A 1.69(17) . ?
F2A C7A 1.34(18) . ?
F3A C7A 1.33(18) . ?
F4A C8A 1.3(2) . ?
F5A C8A 1.2(3) . ?
F6A C8A 1.4(2) . ?
F7A C15A 1.33(17) . ?
F8A C15A 1.34(17) . ?
F9A C15A 1.33(16) . ?
C9A C10A 1.3900 . ?
C9A C14A 1.3900 . ?
C10A C11A 1.3900 . ?
C11A C12A 1.3900 . ?
C11A C15A 1.49(16) . ?
C12A C13A 1.3900 . ?
C13A C14A 1.3900 . ?
C13A C16A 1.47(16) . ?
F10A C16A 1.32(17) . ?
F11A C16A 1.3(2) . ?
F12A C16A 1.31(18) . ?
F13A C23A 1.28(18) . ?
F14A C23A 1.3(2) . ?
F15A C23A 1.3(2) . ?
F16A C24A 1.4(2) . ?
F17A C24A 1.32(19) . ?
C17A C18A 1.3900 . ?
C17A C22A 1.3900 . ?
C18A C19A 1.3900 . ?
C19A C20A 1.3900 . ?
C19A C23A 1.48(16) . ?
C20A C21A 1.3900 . ?
C21A C22A 1.3900 . ?
C21A C24A 1.49(18) . ?
F18A C24A 1.3(2) . ?
F19A C31A 1.3(2) . ?
F20A C31A 1.3(2) . ?
F21A C31A 1.3(2) . ?
F22A C32A 1.32(18) . ?
F23A C32A 1.34(16) . ?
F24A C32A 1.35(17) . ?
C25A C26A 1.3900 . ?
C25A C30A 1.3900 . ?
C26A C27A 1.3900 . ?
C27A C28A 1.3900 . ?
C27A C31A 1.47(18) . ?
C28A C29A 1.3900 . ?
C29A C30A 1.3900 . ?
C29A C32A 1.49(17) . ?
C1B C2B 1.3900 . ?
C1B C6B 1.3900 . ?
C1B B1B 1.70(17) . ?
C2B C3B 1.3900 . ?
C3B C4B 1.3900 . ?
C3B C7B 1.49(19) . ?
C4B C5B 1.3900 . ?
C5B C6B 1.3900 . ?
C5B C8B 1.5(2) . ?
F1B C7B 1.3(2) . ?
B1B C25B 1.68(18) . ?
B1B C9B 1.68(18) . ?
B1B C17B 1.69(19) . ?
F2B C7B 1.3(2) . ?
F3B C7B 1.3(2) . ?
F4B C8B 1.3(2) . ?
F5B C8B 1.3(2) . ?
F6B C8B 1.3(2) . ?
F7B C15B 1.3(2) . ?
F8B C15B 1.2(2) . ?
C9B C10B 1.3900 . ?
C9B C14B 1.3900 . ?
C10B C11B 1.3900 . ?
C11B C12B 1.3900 . ?
C11B C15B 1.47(18) . ?
C12B C13B 1.3900 . ?
C13B C14B 1.3900 . ?
C13B C16B 1.47(17) . ?
F9B C15B 1.3(2) . ?
F10B C16B 1.33(19) . ?
F11B C16B 1.33(19) . ?
F12B C16B 1.33(19) . ?
F13B C23B 1.4(2) . ?
F14B C23B 1.28(19) . ?
F15B C23B 1.2(2) . ?
F16B C24B 1.3(2) . ?
F17B C24B 1.3(2) . ?
C17B C18B 1.3900 . ?
C17B C22B 1.3900 . ?
C18B C19B 1.3900 . ?
C19B C20B 1.3900 . ?
C19B C23B 1.50(17) . ?
C20B C21B 1.3900 . ?
C21B C22B 1.3900 . ?
C21B C24B 1.49(18) . ?
F18B C24B 1.3(2) . ?
F19B C31B 1.33(19) . ?
F20B C31B 1.3(2) . ?
F21B C31B 1.3(2) . ?
F22B C32B 1.36(17) . ?
F23B C32B 1.34(17) . ?
F24B C32B 1.33(18) . ?
C25B C26B 1.3900 . ?
C25B C30B 1.3900 . ?
C26B C27B 1.3900 . ?
C27B C28B 1.3900 . ?
C27B C31B 1.46(17) . ?
C28B C29B 1.3900 . ?
C29B C30B 1.3900 . ?
C29B C32B 1.48(17) . ?

loop_
_geom_torsion_atom_site_label_1
_geom_torsion_atom_site_label_2
_geom_torsion_atom_site_label_3
_geom_torsion_atom_site_label_4
_geom_torsion
_geom_torsion_site_symmetry_1
_geom_torsion_site_symmetry_2
_geom_torsion_site_symmetry_3
_geom_torsion_site_symmetry_4
_geom_torsion_publ_flag
N3 Cu1 N1 C1 64(18) . . . . ?
N2 Cu1 N1 C1 -102(12) . . . . ?
C9 Cu1 N1 C1 81(17) . . . . ?
N3 Cu1 N1 C3 -176(12) . . . . ?
N2 Cu1 N1 C3 18(12) . . . . ?
C9 Cu1 N1 C3 -159(15) . . . . ?
N3 Cu1 N1 C2 -53(18) . . . . ?
N2 Cu1 N1 C2 140(11) . . . . ?
C9 Cu1 N1 C2 -36(17) . . . . ?
N3 Cu1 N2 C6 41(12) . . . . ?
N1 Cu1 N2 C6 -146(11) . . . . ?
C9 Cu1 N2 C6 31(19) . . . . ?
N3 Cu1 N2 C5 168(11) . . . . ?
N1 Cu1 N2 C5 -18(13) . . . . ?
C9 Cu1 N2 C5 158(16) . . . . ?
N1 Cu1 N3 C9 27(28) . . . . ?
N2 Cu1 N3 C9 -165(22) . . . . ?
N1 Cu1 N3 C8 147(12) . . . . ?
N2 Cu1 N3 C8 -46(12) . . . . ?
C9 Cu1 N3 C8 119(26) . . . . ?
C1 N1 C3 C4 76(19) . . . . ?
C2 N1 C3 C4 -169(15) . . . . ?
Cu1 N1 C3 C4 -43(18) . . . . ?
N1 C3 C4 C5 72(20) . . . . ?
N8 Cu2 N5 C16 -36(19) . . . . ?
N6 Cu2 N5 C16 -145(16) . . . . ?
N7 Cu2 N5 C16 102(17) . . . . ?
N8 Cu2 N5 C17 136(14) . . . . ?
N6 Cu2 N5 C17 27(14) . . . . ?
N7 Cu2 N5 C17 -85(14) . . . . ?
C6 N2 C5 C4 171(14) . . . . ?
Cu1 N2 C5 C4 42(18) . . . . ?
C3 C4 C5 N2 -71(20) . . . . ?
N5 Cu2 N6 C19 -28(14) . . . . ?
N8 Cu2 N6 C19 -149(14) . . . . ?
N7 Cu2 N6 C19 101(14) . . . . ?
N5 Cu2 N6 C20 -157(13) . . . . ?
N8 Cu2 N6 C20 81(14) . . . . ?
N7 Cu2 N6 C20 -29(14) . . . . ?
C5 N2 C6 C7 -179(14) . . . . ?
Cu1 N2 C6 C7 -50(17) . . . . ?
N5 Cu2 N7 C24 23(16) . . . . ?
N8 Cu2 N7 C24 164(14) . . . . ?
N6 Cu2 N7 C24 -92(14) . . . . ?
N5 Cu2 N7 C23 -99(14) . . . . ?
N8 Cu2 N7 C23 43(15) . . . . ?
N6 Cu2 N7 C23 147(14) . . . . ?
N5 Cu2 N7 C22 143(11) . . . . ?
N8 Cu2 N7 C22 -76(13) . . . . ?
N6 Cu2 N7 C22 28(12) . . . . ?
N2 C6 C7 C8 65(20) . . . . ?
C9 N3 C8 C7 172(17) . . . . ?
Cu1 N3 C8 C7 63(16) . . . . ?
C6 C7 C8 N3 -73(19) . . . . ?
N5 Cu2 N8 C25 27(100) . . . . ?
N6 Cu2 N8 C25 139(100) . . . . ?
N7 Cu2 N8 C25 -118(100) . . . . ?
C8 N3 C9 C10 179(15) . . . . ?
Cu1 N3 C9 C10 -65(20) . . . . ?
C8 N3 C9 Cu1 -116(17) . . . . ?
N1 Cu1 C9 N3 -165(15) . . . . ?
N2 Cu1 C9 N3 19(29) . . . . ?
N3 Cu1 C9 C10 125(31) . . . . ?
N1 Cu1 C9 C10 -41(19) . . . . ?
N2 Cu1 C9 C10 144(10) . . . . ?
N3 C9 C10 C15 -41(23) . . . . ?
Cu1 C9 C10 C15 -85(15) . . . . ?
N3 C9 C10 C11 160(18) . . . . ?
Cu1 C9 C10 C11 115(13) . . . . ?
C15 C10 C11 C12 0(23) . . . . ?
C9 C10 C11 C12 160(14) . . . . ?
C10 C11 C12 C13 0(23) . . . . ?
C10 C11 C12 C16 178(15) . . . . ?
C11 C12 C13 C14 0(22) . . . . ?
C16 C12 C13 C14 -178(15) . . . . ?
C12 C13 C14 C15 0(25) . . . . ?
C12 C13 C14 N4 -180(14) . . . . ?
O1 N4 C14 C13 14(23) . . . . ?
O2 N4 C14 C13 -160(16) . . . . ?
O1 N4 C14 C15 -165(16) . . . . ?
O2 N4 C14 C15 20(23) . . . . ?
C11 C10 C15 C14 -1(23) . . . . ?
C9 C10 C15 C14 -161(13) . . . . ?
C13 C14 C15 C10 0(25) . . . . ?
N4 C14 C15 C10 -180(14) . . . . ?
C17 N5 C16 C12 177(17) . . . . ?
Cu2 N5 C16 C12 -11(28) . . . . ?
C11 C12 C16 N5 174(17) . . . . ?
C13 C12 C16 N5 -9(27) . . . . ?
C16 N5 C17 C18 126(19) . . . . ?
Cu2 N5 C17 C18 -48(20) . . . . ?
N5 C17 C18 C19 73(23) . . . . ?
C20 N6 C19 C18 -179(18) . . . . ?
Cu2 N6 C19 C18 49(21) . . . . ?
C17 C18 C19 N6 -75(24) . . . . ?
C19 N6 C20 C21 -79(22) . . . . ?
Cu2 N6 C20 C21 50(20) . . . . ?
N6 C20 C21 C22 -73(22) . . . . ?
C24 N7 C22 C21 72(22) . . . . ?
C23 N7 C22 C21 -171(19) . . . . ?
Cu2 N7 C22 C21 -51(20) . . . . ?
C20 C21 C22 N7 76(23) . . . . ?
Cu2 N8 C25 C26 9(100) . . . . ?
C6A C1A C2A C3A 0.0 . . . . ?
B1A C1A C2A C3A -178(9) . . . . ?
C1A C2A C3A C4A 0.0 . . . . ?
C1A C2A C3A C7A 179(11) . . . . ?
C2A C3A C4A C5A 0.0 . . . . ?
C7A C3A C4A C5A -179(11) . . . . ?
C3A C4A C5A C6A 0.0 . . . . ?
C3A C4A C5A C8A 178(15) . . . . ?
C4A C5A C6A C1A 0.0 . . . . ?
C8A C5A C6A C1A -178(14) . . . . ?
C2A C1A C6A C5A 0.0 . . . . ?
B1A C1A C6A C5A 178(10) . . . . ?
C2A C1A B1A C9A 72(11) . . . . ?
C6A C1A B1A C9A -106(9) . . . . ?
C2A C1A B1A C25A -170(7) . . . . ?
C6A C1A B1A C25A 12(13) . . . . ?
C2A C1A B1A C17A -48(11) . . . . ?
C6A C1A B1A C17A 134(8) . . . . ?
C4A C3A C7A F3A -49(15) . . . . ?
C2A C3A C7A F3A 131(11) . . . . ?
C4A C3A C7A F1A -171(10) . . . . ?
C2A C3A C7A F1A 9(17) . . . . ?
C4A C3A C7A F2A 71(14) . . . . ?
C2A C3A C7A F2A -108(12) . . . . ?
C4A C5A C8A F5A 110(20) . . . . ?
C6A C5A C8A F5A -73(23) . . . . ?
C4A C5A C8A F4A -27(25) . . . . ?
C6A C5A C8A F4A 151(14) . . . . ?
C4A C5A C8A F6A -131(13) . . . . ?
C6A C5A C8A F6A 46(21) . . . . ?
C25A B1A C9A C10A -130(8) . . . . ?
C17A B1A C9A C10A 107(10) . . . . ?
C1A B1A C9A C10A -10(12) . . . . ?
C25A B1A C9A C14A 54(11) . . . . ?
C17A B1A C9A C14A -69(11) . . . . ?
C1A B1A C9A C14A 173(7) . . . . ?
C14A C9A C10A C11A 0.00(5) . . . . ?
B1A C9A C10A C11A -177(9) . . . . ?
C9A C10A C11A C12A 0.0 . . . . ?
C9A C10A C11A C15A -175(10) . . . . ?
C10A C11A C12A C13A 0.0 . . . . ?
C15A C11A C12A C13A 175(10) . . . . ?
C11A C12A C13A C14A 0.00(6) . . . . ?
C11A C12A C13A C16A 180(11) . . . . ?
C12A C13A C14A C9A 0.0 . . . . ?
C16A C13A C14A C9A -180(11) . . . . ?
C10A C9A C14A C13A 0.0 . . . . ?
B1A C9A C14A C13A 177(9) . . . . ?
C10A C11A C15A F7A -29(15) . . . . ?
C12A C11A C15A F7A 156(9) . . . . ?
C10A C11A C15A F9A -150(9) . . . . ?
C12A C11A C15A F9A 35(14) . . . . ?
C10A C11A C15A F8A 90(12) . . . . ?
C12A C11A C15A F8A -85(12) . . . . ?
C12A C13A C16A F12A -119(14) . . . . ?
C14A C13A C16A F12A 61(17) . . . . ?
C12A C13A C16A F11A 123(12) . . . . ?
C14A C13A C16A F11A -57(16) . . . . ?
C12A C13A C16A F10A 4(18) . . . . ?
C14A C13A C16A F10A -177(10) . . . . ?
C9A B1A C17A C18A -168(7) . . . . ?
C25A B1A C17A C18A 72(11) . . . . ?
C1A B1A C17A C18A -47(11) . . . . ?
C9A B1A C17A C22A 11(13) . . . . ?
C25A B1A C17A C22A -109(10) . . . . ?
C1A B1A C17A C22A 132(8) . . . . ?
C22A C17A C18A C19A 0.0 . . . . ?
B1A C17A C18A C19A 179(9) . . . . ?
C17A C18A C19A C20A 0.0 . . . . ?
C17A C18A C19A C23A -179(11) . . . . ?
C18A C19A C20A C21A 0.0 . . . . ?
C23A C19A C20A C21A 179(11) . . . . ?
C19A C20A C21A C22A 0.0 . . . . ?
C19A C20A C21A C24A 179(12) . . . . ?
C20A C21A C22A C17A 0.0 . . . . ?
C24A C21A C22A C17A -179(12) . . . . ?
C18A C17A C22A C21A 0.0 . . . . ?
B1A C17A C22A C21A -179(9) . . . . ?
C20A C19A C23A F14A -51(21) . . . . ?
C18A C19A C23A F14A 128(18) . . . . ?
C20A C19A C23A F13A -176(11) . . . . ?
C18A C19A C23A F13A 3(18) . . . . ?
C20A C19A C23A F15A 65(18) . . . . ?
C18A C19A C23A F15A -116(16) . . . . ?
C22A C21A C24A F18A -85(16) . . . . ?
C20A C21A C24A F18A 96(15) . . . . ?
C22A C21A C24A F17A 152(12) . . . . ?
C20A C21A C24A F17A -28(20) . . . . ?
C22A C21A C24A F16A 34(18) . . . . ?
C20A C21A C24A F16A -145(11) . . . . ?
C9A B1A C25A C26A 55(11) . . . . ?
C17A B1A C25A C26A 177(7) . . . . ?
C1A B1A C25A C26A -66(11) . . . . ?
C9A B1A C25A C30A -131(8) . . . . ?
C17A B1A C25A C30A -9(13) . . . . ?
C1A B1A C25A C30A 109(9) . . . . ?
C30A C25A C26A C27A 0.0 . . . . ?
B1A C25A C26A C27A 175(9) . . . . ?
C25A C26A C27A C28A 0.0 . . . . ?
C25A C26A C27A C31A -175(12) . . . . ?
C26A C27A C28A C29A 0.0 . . . . ?
C31A C27A C28A C29A 175(12) . . . . ?
C27A C28A C29A C30A 0.0 . . . . ?
C27A C28A C29A C32A 177(10) . . . . ?
C28A C29A C30A C25A 0.0 . . . . ?
C32A C29A C30A C25A -177(10) . . . . ?
C26A C25A C30A C29A 0.0 . . . . ?
B1A C25A C30A C29A -175(10) . . . . ?
C26A C27A C31A F21A 121(18) . . . . ?
C28A C27A C31A F21A -53(22) . . . . ?
C26A C27A C31A F19A -10(22) . . . . ?
C28A C27A C31A F19A 175(14) . . . . ?
C26A C27A C31A F20A -123(17) . . . . ?
C28A C27A C31A F20A 62(20) . . . . ?
C30A C29A C32A F22A -36(15) . . . . ?
C28A C29A C32A F22A 147(9) . . . . ?
C30A C29A C32A F23A -157(9) . . . . ?
C28A C29A C32A F23A 25(15) . . . . ?
C30A C29A C32A F24A 83(13) . . . . ?
C28A C29A C32A F24A -94(12) . . . . ?
C6B C1B C2B C3B 0.00(5) . . . . ?
B1B C1B C2B C3B -176(10) . . . . ?
C1B C2B C3B C4B 0.0 . . . . ?
C1B C2B C3B C7B -178(12) . . . . ?
C2B C3B C4B C5B 0.0 . . . . ?
C7B C3B C4B C5B 178(12) . . . . ?
C3B C4B C5B C6B 0.00(7) . . . . ?
C3B C4B C5B C8B 174(13) . . . . ?
C4B C5B C6B C1B 0.0 . . . . ?
C8B C5B C6B C1B -174(13) . . . . ?
C2B C1B C6B C5B 0.0 . . . . ?
B1B C1B C6B C5B 176(10) . . . . ?
C2B C1B B1B C25B -131(9) . . . . ?
C6B C1B B1B C25B 53(12) . . . . ?
C2B C1B B1B C9B -10(15) . . . . ?
C6B C1B B1B C9B 174(8) . . . . ?
C2B C1B B1B C17B 109(10) . . . . ?
C6B C1B B1B C17B -68(12) . . . . ?
C4B C3B C7B F1B 179(15) . . . . ?
C2B C3B C7B F1B -3(22) . . . . ?
C4B C3B C7B F3B -62(18) . . . . ?
C2B C3B C7B F3B 117(15) . . . . ?
C4B C3B C7B F2B 55(18) . . . . ?
C2B C3B C7B F2B -126(13) . . . . ?
C4B C5B C8B F6B -105(22) . . . . ?
C6B C5B C8B F6B 69(23) . . . . ?
C4B C5B C8B F4B 131(16) . . . . ?
C6B C5B C8B F4B -54(21) . . . . ?
C4B C5B C8B F5B 16(21) . . . . ?
C6B C5B C8B F5B -170(12) . . . . ?
C25B B1B C9B C10B -167(8) . . . . ?
C17B B1B C9B C10B -46(12) . . . . ?
C1B B1B C9B C10B 74(12) . . . . ?
C25B B1B C9B C14B 10(14) . . . . ?
C17B B1B C9B C14B 131(8) . . . . ?
C1B B1B C9B C14B -109(10) . . . . ?
C14B C9B C10B C11B 0.0 . . . . ?
B1B C9B C10B C11B 177(10) . . . . ?
C9B C10B C11B C12B 0.0 . . . . ?
C9B C10B C11B C15B -179(12) . . . . ?
C10B C11B C12B C13B 0.0 . . . . ?
C15B C11B C12B C13B 179(12) . . . . ?
C11B C12B C13B C14B 0.0 . . . . ?
C11B C12B C13B C16B 179(11) . . . . ?
C12B C13B C14B C9B 0.0 . . . . ?
C16B C13B C14B C9B -179(11) . . . . ?
C10B C9B C14B C13B 0.0 . . . . ?
B1B C9B C14B C13B -177(10) . . . . ?
C10B C11B C15B F8B -25(24) . . . . ?
C12B C11B C15B F8B 156(18) . . . . ?
C10B C11B C15B F7B -158(16) . . . . ?
C12B C11B C15B F7B 23(22) . . . . ?
C10B C11B C15B F9B 91(17) . . . . ?
C12B C11B C15B F9B -88(17) . . . . ?
C12B C13B C16B F10B 167(10) . . . . ?
C14B C13B C16B F10B -14(17) . . . . ?
C12B C13B C16B F12B -72(15) . . . . ?
C14B C13B C16B F12B 107(14) . . . . ?
C12B C13B C16B F11B 48(17) . . . . ?
C14B C13B C16B F11B -133(12) . . . . ?
C25B B1B C17B C18B -105(10) . . . . ?
C9B B1B C17B C18B 134(8) . . . . ?
C1B B1B C17B C18B 13(14) . . . . ?
C25B B1B C17B C22B 72(12) . . . . ?
C9B B1B C17B C22B -49(12) . . . . ?
C1B B1B C17B C22B -169(8) . . . . ?
C22B C17B C18B C19B 0.0 . . . . ?
B1B C17B C18B C19B 177(10) . . . . ?
C17B C18B C19B C20B 0.0 . . . . ?
C17B C18B C19B C23B -180(12) . . . . ?
C18B C19B C20B C21B 0.0 . . . . ?
C23B C19B C20B C21B 180(11) . . . . ?
C19B C20B C21B C22B 0.0 . . . . ?
C19B C20B C21B C24B -178(12) . . . . ?
C20B C21B C22B C17B 0.0 . . . . ?
C24B C21B C22B C17B 178(12) . . . . ?
C18B C17B C22B C21B 0.0 . . . . ?
B1B C17B C22B C21B -177(10) . . . . ?
C18B C19B C23B F15B -88(19) . . . . ?
C20B C19B C23B F15B 93(18) . . . . ?
C18B C19B C23B F14B 137(14) . . . . ?
C20B C19B C23B F14B -42(19) . . . . ?
C18B C19B C23B F13B 27(18) . . . . ?
C20B C19B C23B F13B -153(12) . . . . ?
C20B C21B C24B F17B -155(13) . . . . ?
C22B C21B C24B F17B 26(20) . . . . ?
C20B C21B C24B F16B -34(20) . . . . ?
C22B C21B C24B F16B 148(13) . . . . ?
C20B C21B C24B F18B 85(17) . . . . ?
C22B C21B C24B F18B -93(17) . . . . ?
C9B B1B C25B C26B -74(11) . . . . ?
C17B B1B C25B C26B 167(7) . . . . ?
C1B B1B C25B C26B 46(12) . . . . ?
C9B B1B C25B C30B 102(11) . . . . ?
C17B B1B C25B C30B -17(14) . . . . ?
C1B B1B C25B C30B -138(8) . . . . ?
C30B C25B C26B C27B 0.0 . . . . ?
B1B C25B C26B C27B 176(10) . . . . ?
C25B C26B C27B C28B 0.0 . . . . ?
C25B C26B C27B C31B -179(13) . . . . ?
C26B C27B C28B C29B 0.00(6) . . . . ?
C31B C27B C28B C29B 179(12) . . . . ?
C27B C28B C29B C30B 0.0 . . . . ?
C27B C28B C29B C32B 177(11) . . . . ?
C28B C29B C30B C25B 0.0 . . . . ?
C32B C29B C30B C25B -177(11) . . . . ?
C26B C25B C30B C29B 0.00(5) . . . . ?
B1B C25B C30B C29B -176(10) . . . . ?
C28B C27B C31B F21B -43(22) . . . . ?
C26B C27B C31B F21B 136(16) . . . . ?
C28B C27B C31B F20B 76(18) . . . . ?
C26B C27B C31B F20B -104(16) . . . . ?
C28B C27B C31B F19B -166(12) . . . . ?
C26B C27B C31B F19B 13(21) . . . . ?
C28B C29B C32B F24B -84(13) . . . . ?
C30B C29B C32B F24B 93(12) . . . . ?
C28B C29B C32B F23B 155(9) . . . . ?
C30B C29B C32B F23B -28(16) . . . . ?
C28B C29B C32B F22B 36(15) . . . . ?
C30B C29B C32B F22B -147(9) . . . . ?
